data_7226829
loop_
_publ_author_name
'Banerjee, Saikat'
'Brandao, Paula'
'Saha, Amrita'

_publ_section_title
;
 A Robust Fluorescent Chemosensor for Aluminium Ion Detection Based on
 Schiff base Ligand with Azo Arm and Application in Molecular Logic Gate
;
_journal_name_full 'RSC Adv.'
_journal_paper_doi 10.1039/C6RA21217D
_journal_year 2016
_chemical_formula_sum 'C14 H12 N2 O3'
_chemical_formula_weight 256.26
_chemical_name_systematic
;
 ?
;
_space_group_IT_number 9
_symmetry_cell_setting monoclinic
_symmetry_space_group_name_Hall 'C -2yc'
_symmetry_space_group_name_H-M 'C 1 c 1'
_atom_sites_solution_hydrogens geom
_atom_sites_solution_primary direct
_atom_sites_solution_secondary difmap
_audit_creation_method SHELXL-97
_audit_update_record
;
2016-05-05 deposited with the CCDC.
2016-10-19 downloaded from the CCDC.
;
_cell_angle_alpha 90.00
_cell_angle_beta 93.755(2)
_cell_angle_gamma 90.00
_cell_formula_units_Z 4
_cell_length_a 10.7683(4)
_cell_length_b 13.4401(5)
_cell_length_c 8.4892(3)
_cell_measurement_reflns_used 380
_cell_measurement_temperature 155(2)
_cell_measurement_theta_max 26.40
_cell_measurement_theta_min 0.994
_cell_volume 1225.98(8)
_computing_cell_refinement 'Bruker Smart'
_computing_data_collection 'Bruker Smart'
_computing_data_reduction 'Bruker Saint'
_computing_publication_material 'SHELXL-97 (Sheldrick, 1997)'
_computing_structure_refinement 'SHELXL-97 (Sheldrick, 1997)'
_computing_structure_solution 'SHELXL-97 (Sheldrick, 1997)'
_diffrn_ambient_temperature 155(2)
_diffrn_measured_fraction_theta_full 0.994
_diffrn_measured_fraction_theta_max 0.994
_diffrn_measurement_device_type ccd
_diffrn_measurement_method 'omega and phi scans'
_diffrn_radiation_monochromator graphite
_diffrn_radiation_source 'fine-focus sealed tube'
_diffrn_radiation_type MoK\a
_diffrn_radiation_wavelength 0.71073
_diffrn_reflns_av_R_equivalents 0.0313
_diffrn_reflns_av_sigmaI/netI 0.0279
_diffrn_reflns_limit_h_max 13
_diffrn_reflns_limit_h_min -13
_diffrn_reflns_limit_k_max 13
_diffrn_reflns_limit_k_min -16
_diffrn_reflns_limit_l_max 10
_diffrn_reflns_limit_l_min -9
_diffrn_reflns_number 4910
_diffrn_reflns_theta_full 26.40
_diffrn_reflns_theta_max 26.40
_diffrn_reflns_theta_min 2.43
_exptl_absorpt_coefficient_mu 0.100
_exptl_absorpt_correction_T_max 0.994
_exptl_absorpt_correction_T_min 0.985
_exptl_absorpt_correction_type multi-scan
_exptl_crystal_colour red
_exptl_crystal_density_diffrn 1.388
_exptl_crystal_density_method 'not measured'
_exptl_crystal_description prismatic
_exptl_crystal_F_000 536.0
_exptl_crystal_size_max 0.20
_exptl_crystal_size_mid 0.13
_exptl_crystal_size_min 0.06
_refine_diff_density_max 0.150
_refine_diff_density_min -0.120
_refine_diff_density_rms 0.026
_refine_ls_abs_structure_details 'Flack H D (1983), Acta Cryst. A39, 876-881'
_refine_ls_abs_structure_Flack 0.06(11)
_refine_ls_extinction_coef 0.0142(15)
_refine_ls_extinction_expression Fc^*^=kFc[1+0.001xFc^2^\l^3^/sin(2\q)]^-1/4^
_refine_ls_extinction_method SHELXL
_refine_ls_goodness_of_fit_ref 1.029
_refine_ls_hydrogen_treatment mixed
_refine_ls_matrix_type full
_refine_ls_number_parameters 175
_refine_ls_number_reflns 2204
_refine_ls_number_restraints 2
_refine_ls_restrained_S_all 1.028
_refine_ls_R_factor_all 0.0378
_refine_ls_R_factor_gt 0.0331
_refine_ls_shift/su_max 0.006
_refine_ls_shift/su_mean 0.001
_refine_ls_structure_factor_coef Fsqd
_refine_ls_weighting_details 'calc w=1/[\s^2^(Fo^2^)+(0.0464P)^2^+0.1480P] where P=(Fo^2^+2Fc^2^)/3'
_refine_ls_weighting_scheme calc
_refine_ls_wR_factor_gt 0.0812
_refine_ls_wR_factor_ref 0.0842
_reflns_number_gt 1980
_reflns_number_total 2204
_reflns_threshold_expression >2sigma(I)
_cod_data_source_file c6ra21217d1.cif
_cod_data_source_block shelxl
_cod_original_sg_symbol_H-M Cc
_cod_database_code 7226829

loop_
_symmetry_equiv_pos_as_xyz
'x, y, z'
'x, -y, z+1/2'
'x+1/2, y+1/2, z'
'x+1/2, -y+1/2, z+1/2'

loop_
_atom_site_label
_atom_site_type_symbol
_atom_site_fract_x
_atom_site_fract_y
_atom_site_fract_z
_atom_site_U_iso_or_equiv
_atom_site_adp_type
_atom_site_occupancy
_atom_site_symmetry_multiplicity
_atom_site_calc_flag
_atom_site_refinement_flags
C9 C 0.46704(16) 0.30343(15) 0.5853(2) 0.0390(4) Uani 1 1 d .
C14 C 0.43374(17) 0.23263(16) 0.4723(2) 0.0456(5) Uani 1 1 d .
H14 H 0.4458 0.1640 0.4954 0.055 Uiso 1 1 calc R
O2 O 0.74739(14) 0.20951(12) 1.41856(16) 0.0564(4) Uani 1 1 d .
H2 H 0.7807 0.2578 1.4679 0.085 Uiso 1 1 calc R
O3 O 0.64996(14) 0.07413(10) 1.22849(16) 0.0537(4) Uani 1 1 d .
O1 O 0.79581(15) 0.39963(12) 1.47338(19) 0.0726(5) Uani 1 1 d .
C12 C 0.36450(18) 0.36033(17) 0.2920(2) 0.0533(5) Uani 1 1 d .
H12 H 0.3295 0.3799 0.1911 0.064 Uiso 1 1 calc R
C13 C 0.38286(17) 0.26147(17) 0.3255(2) 0.0503(5) Uani 1 1 d .
H13 H 0.3606 0.2126 0.2478 0.060 Uiso 1 1 calc R
N2 N 0.51673(13) 0.26643(13) 0.73422(17) 0.0419(4) Uani 1 1 d .
N1 N 0.55612(14) 0.33296(13) 0.82796(17) 0.0427(4) Uani 1 1 d .
C11 C 0.3969(2) 0.43174(16) 0.4049(3) 0.0528(5) Uani 1 1 d .
H11 H 0.3839 0.5002 0.3815 0.063 Uiso 1 1 calc R
C6 C 0.60201(17) 0.29745(13) 0.9786(2) 0.0383(4) Uani 1 1 d .
C7 C 0.60022(17) 0.19713(13) 1.0245(2) 0.0382(4) Uani 1 1 d .
H7 H 0.5655 0.1485 0.9533 0.046 Uiso 1 1 calc R
C2 C 0.64805(16) 0.16874(14) 1.1709(2) 0.0395(4) Uani 1 1 d .
C3 C 0.70060(16) 0.24032(15) 1.2767(2) 0.0401(4) Uani 1 1 d .
C10 C 0.44822(18) 0.40363(14) 0.5516(2) 0.0460(4) Uani 1 1 d .
H10 H 0.4705 0.4526 0.6291 0.055 Uiso 1 1 calc R
C5 C 0.65060(16) 0.36827(15) 1.0821(2) 0.0427(4) Uani 1 1 d .
H5 H 0.6500 0.4364 1.0520 0.051 Uiso 1 1 calc R
C4 C 0.70071(15) 0.34027(15) 1.2313(2) 0.0421(4) Uani 1 1 d .
C1 C 0.5921(2) -0.00064(15) 1.1296(3) 0.0616(6) Uani 1 1 d .
H1A H 0.5057 0.0184 1.1010 0.092 Uiso 1 1 calc R
H1B H 0.5935 -0.0642 1.1863 0.092 Uiso 1 1 calc R
H1C H 0.6373 -0.0075 1.0337 0.092 Uiso 1 1 calc R
C8 C 0.7505(2) 0.41562(17) 1.3398(3) 0.0573(5) Uani 1 1 d .
H8 H 0.7477 0.4827 1.3045 0.069 Uiso 1 1 calc R

loop_
_atom_site_aniso_label
_atom_site_aniso_U_11
_atom_site_aniso_U_22
_atom_site_aniso_U_33
_atom_site_aniso_U_23
_atom_site_aniso_U_13
_atom_site_aniso_U_12
C9 0.0389(9) 0.0460(11) 0.0321(9) 0.0061(8) 0.0030(7) 0.0036(8)
C14 0.0490(11) 0.0476(11) 0.0395(11) -0.0016(9) -0.0011(9) 0.0048(8)
O2 0.0658(9) 0.0635(10) 0.0372(8) 0.0037(7) -0.0183(7) 0.0028(7)
O3 0.0728(9) 0.0423(7) 0.0438(8) 0.0108(6) -0.0138(7) -0.0020(7)
O1 0.0842(11) 0.0744(11) 0.0554(11) -0.0180(9) -0.0238(9) 0.0023(9)
C12 0.0511(11) 0.0728(14) 0.0349(11) 0.0125(10) -0.0048(9) 0.0030(10)
C13 0.0496(12) 0.0656(14) 0.0348(11) -0.0064(10) -0.0033(9) -0.0012(10)
N2 0.0470(9) 0.0456(9) 0.0325(9) 0.0014(7) -0.0020(7) 0.0043(7)
N1 0.0516(9) 0.0441(9) 0.0318(8) 0.0051(7) -0.0019(7) 0.0048(7)
C11 0.0613(11) 0.0520(12) 0.0446(12) 0.0144(9) -0.0001(9) 0.0053(10)
C6 0.0426(9) 0.0403(10) 0.0318(10) 0.0019(7) 0.0003(8) 0.0053(8)
C7 0.0442(9) 0.0409(10) 0.0287(9) -0.0002(7) -0.0025(8) 0.0005(8)
C2 0.0431(9) 0.0386(10) 0.0366(10) 0.0034(8) 0.0002(8) 0.0041(8)
C3 0.0385(9) 0.0523(12) 0.0291(9) 0.0028(8) -0.0018(7) 0.0057(8)
C10 0.0550(11) 0.0443(10) 0.0384(11) 0.0056(9) 0.0008(8) 0.0000(9)
C5 0.0481(10) 0.0399(10) 0.0398(11) 0.0022(8) 0.0010(8) 0.0067(8)
C4 0.0412(9) 0.0458(11) 0.0388(11) -0.0032(9) -0.0007(8) 0.0037(8)
C1 0.0791(15) 0.0427(11) 0.0602(13) 0.0082(9) -0.0156(11) -0.0029(10)
C8 0.0655(13) 0.0553(13) 0.0495(13) -0.0097(10) -0.0090(10) 0.0016(10)

loop_
_atom_type_symbol
_atom_type_description
_atom_type_scat_dispersion_real
_atom_type_scat_dispersion_imag
_atom_type_scat_source
C C 0.0033 0.0016 'International Tables Vol C Tables 4.2.6.8 and 6.1.1.4'
H H 0.0000 0.0000 'International Tables Vol C Tables 4.2.6.8 and 6.1.1.4'
N N 0.0061 0.0033 'International Tables Vol C Tables 4.2.6.8 and 6.1.1.4'
O O 0.0106 0.0060 'International Tables Vol C Tables 4.2.6.8 and 6.1.1.4'

loop_
_geom_angle_atom_site_label_1
_geom_angle_atom_site_label_2
_geom_angle_atom_site_label_3
_geom_angle
C14 C9 C10 119.79(18)
C14 C9 N2 116.08(17)
C10 C9 N2 124.11(18)
C9 C14 C13 120.13(19)
C9 C14 H14 119.9
C13 C14 H14 119.9
C3 O2 H2 109.5
C2 O3 C1 116.79(15)
C13 C12 C11 120.09(18)
C13 C12 H12 120.0
C11 C12 H12 120.0
C12 C13 C14 120.15(19)
C12 C13 H13 119.9
C14 C13 H13 119.9
N1 N2 C9 113.90(15)
N2 N1 C6 114.51(15)
C10 C11 C12 120.15(18)
C10 C11 H11 119.9
C12 C11 H11 119.9
C5 C6 C7 119.93(16)
C5 C6 N1 115.93(15)
C7 C6 N1 124.13(16)
C2 C7 C6 120.58(17)
C2 C7 H7 119.7
C6 C7 H7 119.7
O3 C2 C7 125.64(17)
O3 C2 C3 114.34(16)
C7 C2 C3 120.02(17)
O2 C3 C4 122.52(17)
O2 C3 C2 118.27(17)
C4 C3 C2 119.20(17)
C11 C10 C9 119.68(19)
C11 C10 H10 120.2
C9 C10 H10 120.2
C6 C5 C4 120.10(17)
C6 C5 H5 120.0
C4 C5 H5 120.0
C5 C4 C3 120.15(17)
C5 C4 C8 119.57(18)
C3 C4 C8 120.27(18)
O3 C1 H1A 109.5
O3 C1 H1B 109.5
H1A C1 H1B 109.5
O3 C1 H1C 109.5
H1A C1 H1C 109.5
H1B C1 H1C 109.5
O1 C8 C4 125.1(2)
O1 C8 H8 117.4
C4 C8 H8 117.4

loop_
_geom_bond_atom_site_label_1
_geom_bond_atom_site_label_2
_geom_bond_distance
C9 C14 1.382(3)
C9 C10 1.389(3)
C9 N2 1.429(2)
C14 C13 1.383(3)
C14 H14 0.9500
O2 C3 1.340(2)
O2 H2 0.8400
O3 C2 1.362(2)
O3 C1 1.426(3)
O1 C8 1.224(3)
C12 C13 1.371(3)
C12 C11 1.385(3)
C12 H12 0.9500
C13 H13 0.9500
N2 N1 1.252(2)
N1 C6 1.423(2)
C11 C10 1.381(3)
C11 H11 0.9500
C6 C5 1.375(3)
C6 C7 1.404(2)
C7 C2 1.368(3)
C7 H7 0.9500
C2 C3 1.409(3)
C3 C4 1.398(3)
C10 H10 0.9500
C5 C4 1.395(2)
C5 H5 0.9500
C4 C8 1.448(3)
C1 H1A 0.9800
C1 H1B 0.9800
C1 H1C 0.9800
C8 H8 0.9500
